data_4348821
loop_
_publ_author_name
'Falaise, Cl\'ement'
'Delille, Jason'
'Volkringer, Christophe'
'Vezin, Herv\'e'
'Rabu, Pierre'
'Loiseau, Thierry'

_publ_section_title
;
 Series of Hydrated Heterometallic Uranyl-Cobalt(II) Coordination Polymers
 with Aromatic Polycarboxylate Ligands: Formation of U&#x2550;O-Co Bonding
 upon Dehydration Process.
;
_journal_issue 20
_journal_name_full 'Inorganic chemistry'
_journal_page_first 10453
_journal_page_last 10466
_journal_paper_doi 10.1021/acs.inorgchem.6b01697
_journal_volume 55
_journal_year 2016
_chemical_formula_sum 'C12 Co O22 U2'
_chemical_formula_weight 1031.11
_space_group_IT_number 2
_space_group_name_Hall '-P 1'
_space_group_name_H-M_alt 'P -1'
_symmetry_cell_setting triclinic
_symmetry_space_group_name_H-M 'P -1'
_atom_sites_solution_hydrogens none
_atom_sites_solution_primary direct
_atom_sites_solution_secondary difmap
_audit_creation_method SHELXL-97
_cell_angle_alpha 86.203(14)
_cell_angle_beta 87.314(14)
_cell_angle_gamma 87.076(14)
_cell_formula_units_Z 2
_cell_length_a 8.870(2)
_cell_length_b 11.134(3)
_cell_length_c 11.215(3)
_cell_measurement_reflns_used 2545
_cell_measurement_temperature 293(2)
_cell_measurement_theta_max 25.533
_cell_measurement_theta_min 2.872
_cell_volume 1102.7(5)
_computing_structure_refinement 'SHELXL-97 (Sheldrick, 2008)'
_diffrn_ambient_temperature 293(2)
_diffrn_measured_fraction_theta_full 0.990
_diffrn_measured_fraction_theta_max 0.990
_diffrn_radiation_monochromator graphite
_diffrn_radiation_source 'fine-focus sealed tube'
_diffrn_radiation_type MoK\a
_diffrn_radiation_wavelength 0.71073
_diffrn_reflns_av_R_equivalents 0.0376
_diffrn_reflns_av_sigmaI/netI 0.0481
_diffrn_reflns_limit_h_max 10
_diffrn_reflns_limit_h_min -11
_diffrn_reflns_limit_k_max 14
_diffrn_reflns_limit_k_min -14
_diffrn_reflns_limit_l_max 14
_diffrn_reflns_limit_l_min -14
_diffrn_reflns_number 21639
_diffrn_reflns_theta_full 28.39
_diffrn_reflns_theta_max 28.39
_diffrn_reflns_theta_min 1.82
_exptl_absorpt_coefficient_mu 15.501
_exptl_absorpt_correction_T_max 0.7457
_exptl_absorpt_correction_T_min 0.6366
_exptl_absorpt_correction_type empirical
_exptl_absorpt_process_details sadabs
_exptl_crystal_colour orange
_exptl_crystal_density_diffrn 3.105
_exptl_crystal_density_method 'not measured'
_exptl_crystal_description block
_exptl_crystal_F_000 918
_exptl_crystal_size_max 0.12
_exptl_crystal_size_mid 0.1
_exptl_crystal_size_min 0.09
_refine_diff_density_max 1.081
_refine_diff_density_min -1.714
_refine_diff_density_rms 0.220
_refine_ls_extinction_method none
_refine_ls_goodness_of_fit_ref 1.090
_refine_ls_hydrogen_treatment none
_refine_ls_matrix_type full
_refine_ls_number_parameters 337
_refine_ls_number_reflns 5484
_refine_ls_number_restraints 0
_refine_ls_restrained_S_all 1.090
_refine_ls_R_factor_all 0.0339
_refine_ls_R_factor_gt 0.0266
_refine_ls_shift/su_max 0.006
_refine_ls_shift/su_mean 0.000
_refine_ls_structure_factor_coef Fsqd
_refine_ls_weighting_details 'calc w=1/[\s^2^(Fo^2^)+(0.0161P)^2^+2.1402P] where P=(Fo^2^+2Fc^2^)/3'
_refine_ls_weighting_scheme calc
_refine_ls_wR_factor_gt 0.0670
_refine_ls_wR_factor_ref 0.0709
_reflns_number_gt 4608
_reflns_number_total 5484
_reflns_threshold_expression >2\s(I)
_cod_data_source_file ic6b01697_si_003.cif
_cod_data_source_block try
_cod_original_sg_symbol_H-M P-1
_cod_original_formula_sum 'C12 Co O22 U2 '
_cod_database_code 4348821

loop_
_symmetry_equiv_pos_as_xyz
'x, y, z'
'-x, -y, -z'

loop_
_atom_site_label
_atom_site_type_symbol
_atom_site_fract_x
_atom_site_fract_y
_atom_site_fract_z
_atom_site_U_iso_or_equiv
_atom_site_adp_type
_atom_site_occupancy
_atom_site_symmetry_multiplicity
_atom_site_calc_flag
_atom_site_refinement_flags
Co2 Co 0.0000 0.5000 0.5000 0.0175(2) Uani 1 2 d S
C4A C 0.0711(6) 0.5540(5) 0.2395(4) 0.0144(10) Uani 1 1 d .
O10 O 0.6521(4) 0.6064(3) 0.1575(3) 0.0213(8) Uani 1 1 d .
O9 O 0.2941(4) 0.8089(3) 0.3791(4) 0.0226(8) Uani 1 1 d .
O1A O 0.3187(4) 0.3132(3) 0.1062(3) 0.0222(9) Uani 1 1 d .
O4 O 0.3967(4) 0.9857(3) 0.3703(3) 0.0204(8) Uani 1 1 d .
O12 O 0.1629(4) 0.6348(4) 0.2568(3) 0.0227(9) Uani 1 1 d .
O3 O 0.6572(4) 0.1096(3) 0.3425(4) 0.0278(10) Uani 1 1 d .
O2 O -0.0249(4) 0.0300(4) 0.1809(3) 0.0266(9) Uani 1 1 d .
O5 O 0.1964(4) 0.0991(4) 0.2158(3) 0.0258(10) Uani 1 1 d .
OW3 O 0.2289(4) 0.0392(4) -0.0275(4) 0.0308(10) Uani 1 1 d .
OU4 O 0.4988(5) 0.0838(3) 0.1292(3) 0.0268(9) Uani 1 1 d .
O2A O 0.3778(4) 0.5002(3) 0.1298(4) 0.0247(9) Uani 1 1 d .
OU2 O 0.3850(5) 0.7756(3) 0.1227(4) 0.0305(10) Uani 1 1 d .
OW6 O 0.0328(5) 0.6819(3) 0.4948(3) 0.0279(9) Uani 1 1 d .
O34 O 0.8403(4) 0.7200(3) 0.1961(4) 0.0255(9) Uani 1 1 d .
C1B C 0.0712(6) 0.0576(4) 0.2495(4) 0.0144(11) Uani 1 1 d .
O20 O 0.0069(5) 0.4906(3) 0.3168(3) 0.0257(9) Uani 1 1 d .
O31 O 0.8361(4) 0.2405(3) 0.3122(4) 0.0295(10) Uani 1 1 d .
OW2 O 0.6176(5) 0.3185(3) 0.1787(4) 0.0374(12) Uani 1 1 d .
OW1 O 0.6075(5) 0.7970(4) 0.3200(4) 0.0360(11) Uani 1 1 d .
C3B C 0.1050(5) 0.9367(4) 0.5709(4) 0.0105(9) Uani 1 1 d .
OU1 O 0.4525(4) 0.5685(4) 0.3676(3) 0.0277(10) Uani 1 1 d .
OW4 O 0.0623(5) -0.1766(4) 0.0482(4) 0.0371(11) Uani 1 1 d .
C2B C 0.0363(5) 1.0317(4) 0.3814(4) 0.0110(10) Uani 1 1 d .
OU3 O 0.3667(5) 0.2574(4) 0.3632(4) 0.0316(10) Uani 1 1 d .
C2A C 0.1428(5) 0.4682(4) 0.0430(4) 0.0098(9) Uani 1 1 d .
OW5 O 0.2306(5) 0.4455(4) 0.5184(4) 0.0352(11) Uani 1 1 d .
C5A C -0.1052(5) 0.5637(4) 0.0704(4) 0.0101(9) Uani 1 1 d .
C6A C 0.7886(5) 0.6361(4) 0.1470(4) 0.0126(10) Uani 1 1 d .
C3A C 0.0376(5) 0.5305(4) 0.1116(4) 0.0106(10) Uani 1 1 d .
C1A C 0.2924(5) 0.4240(4) 0.0962(4) 0.0124(10) Uani 1 1 d .
C4B C 0.7876(5) 0.1446(4) 0.3545(4) 0.0129(10) Uani 1 1 d .
C5B C 0.1441(5) 0.9679(4) 0.4517(4) 0.0108(10) Uani 1 1 d .
C6B C 0.2903(5) 0.9189(4) 0.3954(4) 0.0134(10) Uani 1 1 d .
U1 U 0.41915(2) 0.671054(15) 0.244049(16) 0.01376(6) Uani 1 1 d .
U2 U 0.43259(2) 0.170961(15) 0.246973(16) 0.01444(6) Uani 1 1 d .
Co1 Co 0.0000 0.0000 0.0000 0.0172(2) Uani 1 2 d S

loop_
_atom_site_aniso_label
_atom_site_aniso_U_11
_atom_site_aniso_U_22
_atom_site_aniso_U_33
_atom_site_aniso_U_23
_atom_site_aniso_U_13
_atom_site_aniso_U_12
Co2 0.0229(6) 0.0203(5) 0.0096(5) -0.0012(4) 0.0001(4) -0.0046(4)
C4A 0.010(3) 0.023(2) 0.010(2) -0.004(2) -0.002(2) 0.005(2)
O10 0.0057(18) 0.030(2) 0.029(2) -0.0124(17) 0.0062(16) 0.0010(15)
O9 0.017(2) 0.0183(18) 0.033(2) -0.0108(16) 0.0066(17) 0.0008(15)
O1A 0.016(2) 0.0204(18) 0.029(2) 0.0066(16) -0.0091(17) 0.0032(15)
O4 0.0133(19) 0.0174(18) 0.029(2) 0.0016(16) 0.0048(16) 0.0009(14)
O12 0.013(2) 0.037(2) 0.019(2) -0.0126(17) 0.0002(16) -0.0062(16)
O3 0.011(2) 0.034(2) 0.037(2) 0.0181(18) -0.0080(17) -0.0047(16)
O2 0.017(2) 0.054(3) 0.0102(18) -0.0040(17) -0.0015(16) -0.0121(18)
O5 0.015(2) 0.046(2) 0.0168(19) 0.0063(18) -0.0025(16) -0.0105(18)
OW3 0.017(2) 0.053(3) 0.024(2) -0.0086(19) -0.0009(17) -0.0063(19)
OU4 0.025(2) 0.030(2) 0.024(2) -0.0012(17) 0.0059(17) 0.0064(17)
O2A 0.0092(19) 0.0254(19) 0.041(2) -0.0134(17) -0.0071(17) 0.0013(15)
OU2 0.033(3) 0.028(2) 0.028(2) 0.0076(18) 0.0036(19) 0.0058(18)
OW6 0.038(3) 0.024(2) 0.023(2) -0.0060(16) 0.0091(18) -0.0099(18)
O34 0.018(2) 0.027(2) 0.034(2) -0.0176(17) 0.0065(18) -0.0032(16)
C1B 0.014(3) 0.016(2) 0.012(2) 0.0006(19) -0.003(2) 0.0022(19)
O20 0.041(3) 0.028(2) 0.0081(17) -0.0010(16) 0.0007(17) -0.0098(18)
O31 0.025(2) 0.0227(19) 0.040(2) 0.0134(18) -0.0178(19) -0.0041(16)
OW2 0.022(2) 0.029(2) 0.059(3) 0.022(2) -0.013(2) -0.0048(17)
OW1 0.020(2) 0.037(2) 0.054(3) -0.028(2) 0.009(2) -0.0035(18)
C3B 0.009(2) 0.011(2) 0.011(2) -0.0002(18) -0.0008(19) 0.0026(17)
OU1 0.025(2) 0.034(2) 0.023(2) 0.0048(18) -0.0043(18) 0.0011(17)
OW4 0.033(3) 0.029(2) 0.047(3) 0.009(2) -0.001(2) 0.0037(18)
C2B 0.012(2) 0.012(2) 0.009(2) -0.0047(17) -0.0020(19) 0.0011(18)
OU3 0.037(3) 0.030(2) 0.029(2) -0.0092(18) -0.006(2) 0.0097(19)
C2A 0.008(2) 0.010(2) 0.012(2) 0.0001(17) -0.0001(18) 0.0015(17)
OW5 0.022(2) 0.049(3) 0.035(2) 0.000(2) -0.001(2) -0.0020(19)
C5A 0.006(2) 0.012(2) 0.012(2) 0.0002(18) 0.0009(18) 0.0005(17)
C6A 0.011(2) 0.016(2) 0.010(2) -0.0029(18) 0.0014(19) 0.0039(18)
C3A 0.009(2) 0.010(2) 0.012(2) 0.0019(18) -0.0001(19) 0.0021(17)
C1A 0.005(2) 0.022(2) 0.010(2) -0.0026(19) 0.0015(18) 0.0055(18)
C4B 0.010(2) 0.018(2) 0.010(2) -0.0016(19) 0.0010(19) 0.0045(19)
C5B 0.011(2) 0.010(2) 0.011(2) -0.0040(18) -0.0003(19) 0.0002(17)
C6B 0.010(2) 0.021(2) 0.009(2) 0.0000(19) 0.0005(19) 0.0034(19)
U1 0.00856(11) 0.01645(10) 0.01623(11) -0.00330(8) 0.00113(8) 0.00122(7)
U2 0.00946(11) 0.01592(10) 0.01749(11) 0.00187(8) -0.00289(8) 0.00199(7)
Co1 0.0151(5) 0.0259(5) 0.0104(5) 0.0005(4) -0.0015(4) 0.0002(4)

loop_
_atom_type_symbol
_atom_type_description
_atom_type_scat_dispersion_real
_atom_type_scat_dispersion_imag
_atom_type_scat_source
C C 0.0033 0.0016 'International Tables Vol C Tables 4.2.6.8 and 6.1.1.4'
H H 0.0000 0.0000 'International Tables Vol C Tables 4.2.6.8 and 6.1.1.4'
O O 0.0106 0.0060 'International Tables Vol C Tables 4.2.6.8 and 6.1.1.4'
Co Co 0.3494 0.9721 'International Tables Vol C Tables 4.2.6.8 and 6.1.1.4'
U U -9.6767 9.6646 'International Tables Vol C Tables 4.2.6.8 and 6.1.1.4'

loop_
_geom_angle_atom_site_label_1
_geom_angle_atom_site_label_2
_geom_angle_atom_site_label_3
_geom_angle
_geom_angle_site_symmetry_1
_geom_angle_site_symmetry_3
OW6 Co2 OW6 180.000(1) 2_566 .
OW6 Co2 O20 84.97(15) 2_566 .
OW6 Co2 O20 95.03(15) . .
OW6 Co2 O20 95.03(15) 2_566 2_566
OW6 Co2 O20 84.97(15) . 2_566
O20 Co2 O20 180.000(1) . 2_566
OW6 Co2 OW5 95.49(17) 2_566 2_566
OW6 Co2 OW5 84.51(17) . 2_566
O20 Co2 OW5 85.24(17) . 2_566
O20 Co2 OW5 94.76(17) 2_566 2_566
OW6 Co2 OW5 84.51(17) 2_566 .
OW6 Co2 OW5 95.49(17) . .
O20 Co2 OW5 94.76(17) . .
O20 Co2 OW5 85.24(17) 2_566 .
OW5 Co2 OW5 180.0(2) 2_566 .
O20 C4A O12 126.1(5) . .
O20 C4A C3A 115.3(4) . .
O12 C4A C3A 118.6(4) . .
C6A O10 U1 140.3(3) . .
C6B O9 U1 138.1(3) . .
C1A O1A U2 137.0(3) . .
C6B O4 U2 135.7(3) . 1_565
C4A O12 U1 141.6(4) . .
C4B O3 U2 140.3(3) . .
C1B O2 Co1 129.0(4) . .
C1B O5 U2 154.0(3) . .
C1A O2A U1 150.6(4) . .
O2 C1B O5 124.3(5) . .
O2 C1B C2B 116.4(4) . 1_545
O5 C1B C2B 119.1(4) . 1_545
C4A O20 Co2 129.3(3) . .
C2B C3B C5B 120.5(4) 2_576 .
C2B C3B C4B 119.4(4) 2_576 2_666
C5B C3B C4B 119.7(4) . 2_666
C3B C2B C5B 121.0(4) 2_576 .
C3B C2B C1B 119.4(4) 2_576 1_565
C5B C2B C1B 119.5(5) . 1_565
C3A C2A C5A 119.3(4) . 2_565
C3A C2A C1A 119.4(4) . .
C5A C2A C1A 121.0(4) 2_565 .
C3A C5A C2A 119.4(5) . 2_565
C3A C5A C6A 118.5(4) . 1_455
C2A C5A C6A 122.1(4) 2_565 1_455
O34 C6A O10 125.0(5) . .
O34 C6A C5A 117.4(4) . 1_655
O10 C6A C5A 117.6(4) . 1_655
C2A C3A C5A 121.3(4) . .
C2A C3A C4A 119.7(4) . .
C5A C3A C4A 118.7(5) . .
O1A C1A O2A 124.5(4) . .
O1A C1A C2A 116.8(4) . .
O2A C1A C2A 118.7(4) . .
O31 C4B O3 125.5(4) . .
O31 C4B C3B 116.6(4) . 2_666
O3 C4B C3B 117.9(4) . 2_666
C3B C5B C2B 118.5(5) . .
C3B C5B C6B 120.3(4) . .
C2B C5B C6B 120.6(4) . .
O4 C6B O9 124.6(5) . .
O4 C6B C5B 120.6(4) . .
O9 C6B C5B 114.8(4) . .
OU2 U1 OU1 178.90(19) . .
OU2 U1 O12 88.80(17) . .
OU1 U1 O12 91.12(16) . .
OU2 U1 O10 91.91(17) . .
OU1 U1 O10 88.82(17) . .
O12 U1 O10 143.36(13) . .
OU2 U1 O2A 93.22(17) . .
OU1 U1 O2A 87.80(16) . .
O12 U1 O2A 71.35(13) . .
O10 U1 O2A 72.03(12) . .
OU2 U1 O9 90.01(17) . .
OU1 U1 O9 88.92(17) . .
O12 U1 O9 71.68(13) . .
O10 U1 O9 144.93(12) . .
O2A U1 O9 142.80(13) . .
OU2 U1 OW1 91.80(18) . .
OU1 U1 OW1 87.60(17) . .
O12 U1 OW1 142.56(14) . .
O10 U1 OW1 74.05(13) . .
O2A U1 OW1 145.84(13) . .
O9 U1 OW1 70.89(13) . .
OU3 U2 OU4 179.81(18) . .
OU3 U2 O5 94.13(18) . .
OU4 U2 O5 85.78(17) . .
OU3 U2 O3 92.87(17) . .
OU4 U2 O3 87.30(17) . .
O5 U2 O3 139.74(12) . .
OU3 U2 O1A 90.32(16) . .
OU4 U2 O1A 89.50(15) . .
O5 U2 O1A 74.41(13) . .
O3 U2 O1A 145.15(12) . .
OU3 U2 O4 91.34(16) . 1_545
OU4 U2 O4 88.79(15) . 1_545
O5 U2 O4 70.29(12) . 1_545
O3 U2 O4 69.95(12) . 1_545
O1A U2 O4 144.69(12) . 1_545
OU3 U2 OW2 91.74(19) . .
OU4 U2 OW2 88.24(18) . .
O5 U2 OW2 145.25(12) . .
O3 U2 OW2 73.88(12) . .
O1A U2 OW2 71.34(12) . .
O4 U2 OW2 143.81(12) 1_545 .
OW4 Co1 OW4 180.0(2) . 2
OW4 Co1 O2 91.94(18) . 2
OW4 Co1 O2 88.06(18) 2 2
OW4 Co1 O2 88.06(18) . .
OW4 Co1 O2 91.94(18) 2 .
O2 Co1 O2 180.0(2) 2 .
OW4 Co1 OW3 90.07(17) . 2
OW4 Co1 OW3 89.93(17) 2 2
O2 Co1 OW3 98.57(15) 2 2
O2 Co1 OW3 81.43(15) . 2
OW4 Co1 OW3 89.93(17) . .
OW4 Co1 OW3 90.07(17) 2 .
O2 Co1 OW3 81.43(15) 2 .
O2 Co1 OW3 98.57(15) . .
OW3 Co1 OW3 180.0(2) 2 .

loop_
_geom_bond_atom_site_label_1
_geom_bond_atom_site_label_2
_geom_bond_distance
_geom_bond_site_symmetry_2
Co2 OW6 2.057(4) 2_566
Co2 OW6 2.057(4) .
Co2 O20 2.062(4) .
Co2 O20 2.062(4) 2_566
Co2 OW5 2.119(4) 2_566
Co2 OW5 2.119(4) .
C4A O20 1.219(6) .
C4A O12 1.275(6) .
C4A C3A 1.521(6) .
O10 C6A 1.269(6) .
O10 U1 2.341(4) .
O9 C6B 1.248(6) .
O9 U1 2.420(4) .
O1A C1A 1.243(6) .
O1A U2 2.382(3) .
O4 C6B 1.242(6) .
O4 U2 2.433(3) 1_565
O12 U1 2.324(4) .
O3 C4B 1.255(6) .
O3 U2 2.355(3) .
O2 C1B 1.237(5) .
O2 Co1 2.078(4) .
O5 C1B 1.257(6) .
O5 U2 2.330(4) .
OW3 Co1 2.103(4) .
OU4 U2 1.752(4) .
O2A C1A 1.253(6) .
O2A U1 2.415(4) .
OU2 U1 1.758(4) .
O34 C6A 1.233(6) .
C1B C2B 1.509(7) 1_545
O31 C4B 1.230(6) .
OW2 U2 2.443(4) .
OW1 U1 2.452(4) .
C3B C2B 1.378(7) 2_576
C3B C5B 1.392(6) .
C3B C4B 1.521(6) 2_666
OU1 U1 1.762(4) .
OW4 Co1 2.059(4) .
C2B C3B 1.378(7) 2_576
C2B C5B 1.403(6) .
C2B C1B 1.509(7) 1_565
OU3 U2 1.733(4) .
C2A C3A 1.371(7) .
C2A C5A 1.402(6) 2_565
C2A C1A 1.526(6) .
C5A C3A 1.393(6) .
C5A C2A 1.402(6) 2_565
C5A C6A 1.488(7) 1_455
C6A C5A 1.488(7) 1_655
C4B C3B 1.521(6) 2_666
C5B C6B 1.509(7) .
U2 O4 2.433(3) 1_545
Co1 OW4 2.059(4) 2
Co1 O2 2.078(4) 2
Co1 OW3 2.103(4) 2
